data_7108094
loop_
_publ_author_name
'Zhenwei Shi'
'Joshua Davies'
'Sei-Hum Jang'
'Werner Kaminsky'
'Alex Jen'

_publ_section_title
;
 Aggregation induced emission (AIE) of trifluoromethyl substituted
 distyrylbenzenes
;
_journal_name_full Chem.Commun.
_journal_page_first 7880
_journal_paper_doi 10.1039/c2cc32380j
_journal_volume 48
_journal_year 2012
_chemical_formula_moiety 'C24 H16 F6'
_chemical_formula_sum 'C24 H16 F6'
_chemical_formula_weight 418.37
_chemical_name_common ref_3lt
_chemical_name_systematic
;
ref_3lt
;
_space_group_IT_number 14
_symmetry_cell_setting monoclinic
_symmetry_Int_Tables_number 14
_symmetry_space_group_name_Hall '-P 2yn'
_symmetry_space_group_name_H-M 'P 1 21/n 1'
_atom_sites_solution_hydrogens geom
_atom_sites_solution_primary direct
_atom_sites_solution_secondary difmap
_audit_conform_dict_location ftp://ftp.iucr.org/pub/cif_core.dic
_audit_conform_dict_name cif_core.dic
_audit_conform_dict_version 2.4
_audit_creation_date 2012-05-22T14:10:18-00:00
_audit_creation_method 'WinGX routine CIF_UPDATE'
_cell_angle_alpha 90
_cell_angle_beta 95.405(14)
_cell_angle_gamma 90
_cell_formula_units_Z 2
_cell_length_a 5.4710(16)
_cell_length_b 7.640(2)
_cell_length_c 23.076(7)
_cell_measurement_reflns_used 99
_cell_measurement_temperature 110(2)
_cell_measurement_theta_max 20
_cell_measurement_theta_min 3
_cell_volume 960.3(5)
_computing_cell_refinement 'SAINT (Bruker, 2007)'
_computing_data_collection 'APEX2 (Bruker, 2007)'
_computing_data_reduction 'SAINT (Bruker, 2007)'
_computing_molecular_graphics 'ORTEP-3 for Windows (Farrugia, 1997)'
_computing_publication_material 'SHELXL-97 (Sheldrick, 1997)'
_computing_structure_refinement 'SHELXL-97 (Sheldrick, 2008)'
_computing_structure_solution 'SHELXS97 (Sheldrick, 1997)'
_diffrn_ambient_temperature 110(2)
_diffrn_measured_fraction_theta_full 0.998
_diffrn_measured_fraction_theta_max 0.995
_diffrn_measurement_device_type 'Bruker APEXII CCD area-detector'
_diffrn_measurement_method '\f and \w scans'
_diffrn_radiation_monochromator graphite
_diffrn_radiation_type MoK\a
_diffrn_radiation_wavelength 0.71073
_diffrn_reflns_av_R_equivalents 0.0364
_diffrn_reflns_av_unetI/netI 0.048
_diffrn_reflns_limit_h_max 7
_diffrn_reflns_limit_h_min -7
_diffrn_reflns_limit_k_max 10
_diffrn_reflns_limit_k_min -10
_diffrn_reflns_limit_l_max 30
_diffrn_reflns_limit_l_min -30
_diffrn_reflns_number 7011
_diffrn_reflns_theta_full 25
_diffrn_reflns_theta_max 28.32
_diffrn_reflns_theta_min 1.77
_diffrn_source 'fine-focus sealed tube'
_exptl_absorpt_coefficient_mu 0.124
_exptl_absorpt_correction_T_max 0.9938
_exptl_absorpt_correction_T_min 0.9756
_exptl_absorpt_correction_type multi-scan
_exptl_absorpt_process_details '(SADABS; Bruker, 2007)'
_exptl_crystal_colour colorless
_exptl_crystal_density_diffrn 1.447
_exptl_crystal_density_method 'not measured'
_exptl_crystal_description block
_exptl_crystal_F_000 428
_exptl_crystal_size_max 0.2
_exptl_crystal_size_mid 0.05
_exptl_crystal_size_min 0.05
_refine_diff_density_max 0.272
_refine_diff_density_min -0.268
_refine_diff_density_rms 0.058
_refine_ls_extinction_method none
_refine_ls_goodness_of_fit_ref 1.012
_refine_ls_hydrogen_treatment constr
_refine_ls_matrix_type full
_refine_ls_number_parameters 136
_refine_ls_number_reflns 2390
_refine_ls_number_restraints 0
_refine_ls_restrained_S_all 1.012
_refine_ls_R_factor_all 0.083
_refine_ls_R_factor_gt 0.0518
_refine_ls_shift/su_max 0
_refine_ls_shift/su_mean 0
_refine_ls_structure_factor_coef Fsqd
_refine_ls_weighting_details 'calc w=1/[\s^2^(Fo^2^)+(0.0369P)^2^+0.8794P] where P=(Fo^2^+2Fc^2^)/3'
_refine_ls_weighting_scheme calc
_refine_ls_wR_factor_gt 0.109
_refine_ls_wR_factor_ref 0.1209
_reflns_number_gt 1647
_reflns_number_total 2390
_reflns_threshold_expression >2\s(I)
_cod_data_source_file c2cc32380j.txt
_cod_data_source_block ref_3lt_0m
_cod_original_sg_symbol_H-M 'P 21/n'
_cod_database_code 7108094

loop_
_symmetry_equiv_pos_as_xyz
'x, y, z'
'-x+1/2, y+1/2, -z+1/2'
'-x, -y, -z'
'x-1/2, -y-1/2, z-1/2'

loop_
_atom_site_label
_atom_site_type_symbol
_atom_site_fract_x
_atom_site_fract_y
_atom_site_fract_z
_atom_site_U_iso_or_equiv
_atom_site_adp_type
_atom_site_occupancy
_atom_site_symmetry_multiplicity
_atom_site_calc_flag
_atom_site_refinement_flags
C1 C 0.2031(4) 1.0434(3) 0.03785(8) 0.0218(4) Uani 1 1 d .
H1 H 0.3421 1.0749 0.0635 0.026 Uiso 1 1 calc R
C2 C -0.0466(4) 0.8280(3) -0.01429(8) 0.0214(4) Uani 1 1 d .
H2 H -0.0793 0.7093 -0.0245 0.026 Uiso 1 1 calc R
C3 C 0.1587(4) 0.8674(3) 0.02423(8) 0.0190(4) Uani 1 1 d .
C4 C 0.3088(4) 0.7205(3) 0.04787(8) 0.0205(4) Uani 1 1 d .
H4 H 0.2947 0.616 0.0255 0.025 Uiso 1 1 calc R
C5 C 0.4621(4) 0.7123(3) 0.09617(8) 0.0192(4) Uani 1 1 d .
C6 C 0.5161(4) 0.8537(3) 0.14022(8) 0.0183(4) Uani 1 1 d .
C7 C 0.3629(4) 0.8764(3) 0.18428(9) 0.0238(5) Uani 1 1 d .
H7 H 0.2233 0.8032 0.1858 0.029 Uiso 1 1 calc R
C8 C 0.4123(4) 1.0050(3) 0.22594(9) 0.0284(5) Uani 1 1 d .
H8 H 0.3069 1.0196 0.256 0.034 Uiso 1 1 calc R
C9 C 0.6143(4) 1.1120(3) 0.22383(9) 0.0274(5) Uani 1 1 d .
H9 H 0.6477 1.2005 0.2524 0.033 Uiso 1 1 calc R
C10 C 0.7681(4) 1.0903(3) 0.18019(9) 0.0268(5) Uani 1 1 d .
H10 H 0.9067 1.1645 0.1787 0.032 Uiso 1 1 calc R
C11 C 0.7205(4) 0.9606(3) 0.13861(9) 0.0237(5) Uani 1 1 d .
H11 H 0.828 0.9448 0.109 0.028 Uiso 1 1 calc R
C12 C 0.5873(4) 0.5423(3) 0.11222(9) 0.0242(5) Uani 1 1 d .
F1 F 0.5335(3) 0.41338(16) 0.07390(5) 0.0348(4) Uani 1 1 d .
F2 F 0.5284(3) 0.48366(17) 0.16364(5) 0.0366(4) Uani 1 1 d .
F3 F 0.8320(3) 0.55833(19) 0.11725(7) 0.0426(4) Uani 1 1 d .

loop_
_atom_site_aniso_label
_atom_site_aniso_U_11
_atom_site_aniso_U_22
_atom_site_aniso_U_33
_atom_site_aniso_U_23
_atom_site_aniso_U_13
_atom_site_aniso_U_12
C1 0.0229(11) 0.0229(10) 0.0185(9) 0.0017(8) -0.0037(8) -0.0040(9)
C2 0.0267(11) 0.0175(9) 0.0192(9) -0.0004(8) -0.0017(8) -0.0034(8)
C3 0.0209(11) 0.0209(10) 0.0152(9) 0.0018(7) 0.0013(7) 0.0000(9)
C4 0.0255(11) 0.0183(9) 0.0176(9) -0.0015(8) 0.0026(8) 0.0004(8)
C5 0.0218(11) 0.0170(9) 0.0188(9) 0.0010(8) 0.0021(8) 0.0003(8)
C6 0.0191(10) 0.0187(9) 0.0163(9) 0.0017(7) -0.0032(7) 0.0033(8)
C7 0.0263(11) 0.0213(10) 0.0239(10) 0.0032(8) 0.0026(8) 0.0009(9)
C8 0.0342(13) 0.0282(12) 0.0233(10) -0.0022(9) 0.0050(9) 0.0039(10)
C9 0.0354(13) 0.0224(11) 0.0226(10) -0.0039(8) -0.0075(9) 0.0045(10)
C10 0.0240(11) 0.0215(11) 0.0330(11) -0.0003(9) -0.0064(9) -0.0018(9)
C11 0.0211(11) 0.0254(11) 0.0247(10) -0.0008(9) 0.0024(8) 0.0000(9)
C12 0.0305(12) 0.0199(10) 0.0211(10) -0.0004(8) -0.0029(9) 0.0032(9)
F1 0.0516(9) 0.0210(7) 0.0294(7) -0.0062(5) -0.0082(6) 0.0089(6)
F2 0.0613(10) 0.0241(7) 0.0244(6) 0.0080(5) 0.0031(6) 0.0088(7)
F3 0.0276(8) 0.0339(8) 0.0649(10) 0.0014(7) -0.0034(7) 0.0092(6)

loop_
_atom_type_symbol
_atom_type_description
_atom_type_scat_dispersion_real
_atom_type_scat_dispersion_imag
_atom_type_scat_source
C C 0.0033 0.0016 'International Tables Vol C Tables 4.2.6.8 and 6.1.1.4'
H H 0 0 'International Tables Vol C Tables 4.2.6.8 and 6.1.1.4'
F F 0.0171 0.0103 'International Tables Vol C Tables 4.2.6.8 and 6.1.1.4'

loop_
_geom_angle_atom_site_label_1
_geom_angle_atom_site_label_2
_geom_angle_atom_site_label_3
_geom_angle
_geom_angle_site_symmetry_1
C2 C1 C3 120.51(19) 3_575
C2 C1 H1 119.7 3_575
C3 C1 H1 119.7 .
C1 C2 C3 121.92(19) 3_575
C1 C2 H2 119 3_575
C3 C2 H2 119 .
C1 C3 C2 117.57(18) .
C1 C3 C4 125.02(18) .
C2 C3 C4 117.41(18) .
C5 C4 C3 129.37(19) .
C5 C4 H4 115.3 .
C3 C4 H4 115.3 .
C4 C5 C6 127.17(18) .
C4 C5 C12 118.99(18) .
C6 C5 C12 113.72(16) .
C7 C6 C11 119.34(19) .
C7 C6 C5 119.60(19) .
C11 C6 C5 121.04(18) .
C8 C7 C6 120.4(2) .
C8 C7 H7 119.8 .
C6 C7 H7 119.8 .
C9 C8 C7 120.1(2) .
C9 C8 H8 120 .
C7 C8 H8 120 .
C8 C9 C10 120.0(2) .
C8 C9 H9 120 .
C10 C9 H9 120 .
C9 C10 C11 120.2(2) .
C9 C10 H10 119.9 .
C11 C10 H10 119.9 .
C10 C11 C6 120.1(2) .
C10 C11 H11 120 .
C6 C11 H11 120 .
F2 C12 F3 106.06(17) .
F2 C12 F1 106.50(17) .
F3 C12 F1 106.29(18) .
F2 C12 C5 111.55(17) .
F3 C12 C5 111.83(18) .
F1 C12 C5 114.08(16) .

loop_
_geom_bond_atom_site_label_1
_geom_bond_atom_site_label_2
_geom_bond_distance
_geom_bond_site_symmetry_2
C1 C2 1.380(3) 3_575
C1 C3 1.397(3) .
C1 H1 0.95 .
C2 C1 1.380(3) 3_575
C2 C3 1.397(3) .
C2 H2 0.95 .
C3 C4 1.465(3) .
C4 C5 1.332(3) .
C4 H4 0.95 .
C5 C6 1.494(3) .
C5 C12 1.499(3) .
C6 C7 1.388(3) .
C6 C11 1.388(3) .
C7 C8 1.383(3) .
C7 H7 0.95 .
C8 C9 1.379(3) .
C8 H8 0.95 .
C9 C10 1.382(3) .
C9 H9 0.95 .
C10 C11 1.387(3) .
C10 H10 0.95 .
C11 H11 0.95 .
C12 F2 1.336(2) .
C12 F3 1.339(3) .
C12 F1 1.338(2) .
